data_9000921
loop_
_publ_author_name
'Ralph, R. L.'
'Finger, L. W.'
'Hazen, R. M.'
'Ghose, S.'

_publ_section_title
;
 Compressibility and crystal structure of andalusite at high pressure
 25 kbar step-scan
;
_journal_name_full 'American Mineralogist'
_journal_page_first 513
_journal_page_last 519
_journal_volume 69
_journal_year 1984
_chemical_formula_sum 'Al2 O5 Si'
_chemical_name_mineral Andalusite
_space_group_IT_number 58
_symmetry_space_group_name_Hall '-P 2 2n'
_symmetry_space_group_name_H-M 'P n n m'
_cell_angle_alpha 90
_cell_angle_beta 90
_cell_angle_gamma 90
_cell_formula_units_Z 4
_cell_length_a 7.7382
_cell_length_b 7.8571
_cell_length_c 5.5338
_cell_volume 336.454
_database_code_amcsd 0000940
_exptl_crystal_density_diffrn 3.199
_cod_original_formula_sum 'Al2 Si O5'
_cod_database_code 9000921

loop_
_space_group_symop_operation_xyz
x,y,z
1/2+x,1/2-y,1/2+z
1/2-x,1/2+y,1/2-z
1/2-x,1/2+y,1/2+z
1/2+x,1/2-y,1/2-z
x,y,-z
-x,-y,z
-x,-y,-z

loop_
_atom_site_aniso_label
_atom_site_aniso_U_11
_atom_site_aniso_U_22
_atom_site_aniso_U_33
_atom_site_aniso_U_12
_atom_site_aniso_U_13
_atom_site_aniso_U_23
Al1 0.01092 0.00813 0.00109 0.00277 0.00000 0.00000
Al2 0.00667 0.00625 0.00807 -0.00092 0.00000 0.00000
Si 0.00576 0.00594 0.00729 0.00000 0.00000 0.00000
OA 0.00758 0.00844 0.01024 0.00123 0.00000 0.00000
OB 0.00758 0.01095 0.00264 -0.00277 0.00000 0.00000
OC 0.01092 0.00782 0.01055 -0.00370 0.00000 0.00000
OD 0.00910 0.00938 0.00264 -0.00123 -0.00065 0.00000

loop_
_atom_site_label
_atom_site_fract_x
_atom_site_fract_y
_atom_site_fract_z
_atom_site_type_symbol
_atom_site_attached_hydrogens
Al1 0.00000 0.00000 0.24190 Al 0
Al2 0.37020 0.13860 0.50000 Al 0
Si 0.24600 0.25050 0.00000 Si 0
OA 0.42200 0.36320 0.50000 O 0
OB 0.42600 0.36080 0.00000 O 0
OC 0.10310 0.39990 0.00000 O 0
OD 0.23030 0.13240 0.23870 O 0

loop_
_cod_changelog_entry_id
_cod_changelog_entry_author
_cod_changelog_entry_date
_cod_changelog_entry_text
1
;cod-tools version 3.8.0
Id: cif_guess_AMCSD_atom_types 9581 2023-05-17 12:35:41Z saulius
;
2023-05-23T09:13:59+03:00
;Derived atom types and hydrogen counts
from atom names that follow the AMCSD naming convention
(Wat == water, O-H == hydroxyl).
;

loop_
_cod_related_entry_id
_cod_related_entry_database
_cod_related_entry_code
1 AMCSD 0000940
